data_7226792
loop_
_publ_author_name
'Gai, Rafaela'
'do Carmo Pinheiro, Roberto'
'Neto, Jos\'e S. S.'
'Iglesias, Bernardo A.'
'Acunha, Thiago V.'
'Back, Davi F.'
'Zeni, Gilson'

_publ_section_title
;
 The intramolecular 5-exo, 7-endo-dig transition metal-free cyclization
 sequence of (2-alkynylphenyl) benzyl ethers: synthesis of seven-membered
 fused benzo[b]furans
;
_journal_issue 24
_journal_name_full 'Green Chem.'
_journal_page_first 6648
_journal_paper_doi 10.1039/C6GC02423H
_journal_volume 18
_journal_year 2016
_chemical_formula_moiety 'C29 H19 Cl O'
_chemical_formula_sum 'C29 H19 Cl O'
_chemical_formula_weight 418.89
_chemical_melting_point ?
_chemical_name_common 'chlorophenyl phenyl benzo cyclohepta benzofuran'
_chemical_name_systematic
;
5a-(4-chlorophenyl)-6-phenyl-5aH-benzo[4,5]cyclohepta[1,2-b]benzofuran
;
_space_group_IT_number 14
_symmetry_cell_setting monoclinic
_symmetry_space_group_name_Hall '-P 2ybc'
_symmetry_space_group_name_H-M 'P 1 21/c 1'
_atom_sites_solution_hydrogens geom
_atom_sites_solution_primary direct
_atom_sites_solution_secondary difmap
_audit_conform_dict_location ftp://ftp.iucr.org/pub/cif_core.dic
_audit_conform_dict_name cif_core.dic
_audit_conform_dict_version 2.3
_audit_creation_date 2016-05-20T18:41:23-00:00
_audit_creation_method 'WinGX routine CIF_UPDATE'
_audit_update_record
;
2016-06-15 deposited with the CCDC.
2016-10-12 downloaded from the CCDC.
;
_cell_angle_alpha 90
_cell_angle_beta 96.866(8)
_cell_angle_gamma 90
_cell_formula_units_Z 4
_cell_length_a 9.5556(17)
_cell_length_b 18.935(3)
_cell_length_c 11.627(3)
_cell_measurement_reflns_used 9178
_cell_measurement_temperature 100(2)
_cell_measurement_theta_max 28.555
_cell_measurement_theta_min 2.789
_cell_volume 2088.6(7)
_computing_cell_refinement 'SAINT V8.34A (Bruker AXS Inc., 2013)'
_computing_data_collection 'Bruker Instrument Service v4.2.7'
_computing_data_reduction 'SAINT V8.34A (Bruker AXS Inc., 2013)'
_computing_molecular_graphics 'Diamond (version 3.2i; Crystal Impact G'
_computing_structure_refinement 'SHELXL-97 (Sheldrick, 1997)'
_computing_structure_solution 'SHELXL97 (Sheldrick, 1997)'
_diffrn_ambient_temperature 100(2)
_diffrn_detector_area_resol_mean 10.4167
_diffrn_measured_fraction_theta_full 0.996
_diffrn_measured_fraction_theta_max 0.996
_diffrn_measurement_device_type 'Bruker D8 Venture Photon 100 diffractometer'
_diffrn_measurement_method '2\% \f & \w scans'
_diffrn_radiation_monochromator 'Montel type 2-dim beam shaping X ray optics'
_diffrn_radiation_type MoK\a
_diffrn_radiation_wavelength 0.71073
_diffrn_reflns_av_R_equivalents 0.0495
_diffrn_reflns_av_unetI/netI 0.0397
_diffrn_reflns_limit_h_max 13
_diffrn_reflns_limit_h_min -13
_diffrn_reflns_limit_k_max 26
_diffrn_reflns_limit_k_min -26
_diffrn_reflns_limit_l_max 16
_diffrn_reflns_limit_l_min -16
_diffrn_reflns_number 41453
_diffrn_reflns_theta_full 30.04
_diffrn_reflns_theta_max 30.04
_diffrn_reflns_theta_min 2.4
_diffrn_source 'micro-focus tube'
_exptl_absorpt_coefficient_mu 0.202
_exptl_absorpt_correction_T_max 0.9722
_exptl_absorpt_correction_T_min 0.9493
_exptl_absorpt_correction_type multi-scan
_exptl_absorpt_process_details
;
SADABS (version 2012/1; Bruker, 2012) was used to perform the numerical
        absorption correction based on the indexed faces of the crystal.
;
_exptl_crystal_colour yellow
_exptl_crystal_density_diffrn 1.332
_exptl_crystal_density_meas ?
_exptl_crystal_density_method 'not measured'
_exptl_crystal_description block
_exptl_crystal_F_000 872
_exptl_crystal_recrystallization_method 'Re-crystallisation from solvent'
_exptl_crystal_size_max 0.26
_exptl_crystal_size_mid 0.19
_exptl_crystal_size_min 0.14
_refine_diff_density_max 0.394
_refine_diff_density_min -0.216
_refine_diff_density_rms 0.044
_refine_ls_extinction_coef none
_refine_ls_extinction_method none
_refine_ls_goodness_of_fit_ref 1.027
_refine_ls_hydrogen_treatment constr
_refine_ls_matrix_type full
_refine_ls_number_parameters 280
_refine_ls_number_reflns 6097
_refine_ls_number_restraints 0
_refine_ls_restrained_S_all 1.027
_refine_ls_R_factor_all 0.1013
_refine_ls_R_factor_gt 0.0626
_refine_ls_shift/su_max 0
_refine_ls_shift/su_mean 0
_refine_ls_structure_factor_coef Fsqd
_refine_ls_weighting_details 'calc w=1/[\s^2^(Fo^2^)+(0.0567P)^2^+1.2258P] where P=(Fo^2^+2Fc^2^)/3'
_refine_ls_weighting_scheme calc
_refine_ls_wR_factor_gt 0.1381
_refine_ls_wR_factor_ref 0.1546
_reflns_number_gt 4134
_reflns_number_total 6097
_reflns_threshold_expression >2sigma(I)
_cod_data_source_file c6gc02423h2.cif
_cod_data_source_block test33
_cod_depositor_comments
;
The following automatic conversions were performed:

'_chemical_melting_point' value 'none' was changed to '?' - the value
is undefined or not given.

'_exptl_crystal_density_meas' value 'none' was changed to '?' - the
value is perceived as not measured.

Automatic conversion script
Id: cif_fix_values 4268 2015-11-12 08:31:59Z antanas 

 Adding full bibliography for 7226790--7226792.cif.
;
_cod_original_cell_volume 2088.7(7)
_cod_original_sg_symbol_Hall -P2ybc
_cod_original_sg_symbol_H-M P21/c
_cod_database_code 7226792
_solvent_exptl_crystal_recrystallization_method CH3OH/CH2Cl2

loop_
_symmetry_equiv_pos_as_xyz
'x, y, z'
'-x, y+1/2, -z+1/2'
'-x, -y, -z'
'x, -y-1/2, z-1/2'

loop_
_atom_site_label
_atom_site_type_symbol
_atom_site_fract_x
_atom_site_fract_y
_atom_site_fract_z
_atom_site_U_iso_or_equiv
_atom_site_adp_type
_atom_site_occupancy
_atom_site_symmetry_multiplicity
_atom_site_calc_flag
_atom_site_refinement_flags
Cl Cl 0.72478(7) 0.30000(4) 0.19412(5) 0.0710(2) Uani 1 1 d .
O O 0.31170(15) 0.45719(7) 0.53983(11) 0.0402(3) Uani 1 1 d .
C19 C 0.40255(19) 0.37826(10) 0.73232(15) 0.0337(4) Uani 1 1 d .
C25 C 0.41309(18) 0.35904(10) 0.44148(15) 0.0329(4) Uani 1 1 d .
C8 C 0.1529(2) 0.37299(11) 0.44605(15) 0.0369(4) Uani 1 1 d .
C20 C 0.3616(2) 0.37923(11) 0.84286(16) 0.0402(4) Uani 1 1 d .
H20 H 0.2727 0.3627 0.8546 0.048 Uiso 1 1 calc R
C18 C 0.31132(19) 0.34356(10) 0.63426(15) 0.0340(4) Uani 1 1 d .
C10 C 0.0867(2) 0.24577(11) 0.47488(16) 0.0395(4) Uani 1 1 d .
C1 C 0.29843(19) 0.37999(10) 0.51741(15) 0.0335(4) Uani 1 1 d .
C17 C 0.2569(2) 0.27980(10) 0.65282(16) 0.0379(4) Uani 1 1 d .
H17 H 0.2784 0.2643 0.7288 0.045 Uiso 1 1 calc R
C7 C 0.1157(2) 0.44495(11) 0.40497(16) 0.0392(4) Uani 1 1 d .
C16 C 0.1714(2) 0.22961(10) 0.57997(16) 0.0378(4) Uani 1 1 d .
C24 C 0.5348(2) 0.40522(11) 0.71746(17) 0.0406(4) Uani 1 1 d .
H24 H 0.5635 0.4062 0.6438 0.049 Uiso 1 1 calc R
C9 C 0.0724(2) 0.31584(11) 0.42514(17) 0.0424(5) Uani 1 1 d .
H9 H -0.0053 0.322 0.3698 0.051 Uiso 1 1 calc R
C2 C 0.2091(2) 0.49117(10) 0.46590(16) 0.0385(4) Uani 1 1 d .
C28 C 0.6061(2) 0.32262(12) 0.29085(17) 0.0432(5) Uani 1 1 d .
C26 C 0.4741(2) 0.29256(11) 0.44565(18) 0.0432(5) Uani 1 1 d .
H26 H 0.4497 0.2598 0.4994 0.052 Uiso 1 1 calc R
C22 C 0.5834(3) 0.42977(12) 0.92073(19) 0.0518(5) Uani 1 1 d .
H22 H 0.6441 0.4461 0.9836 0.062 Uiso 1 1 calc R
C21 C 0.4518(2) 0.40454(12) 0.93613(18) 0.0485(5) Uani 1 1 d .
H21 H 0.4231 0.4045 1.0098 0.058 Uiso 1 1 calc R
C23 C 0.6242(2) 0.43047(12) 0.81073(19) 0.0481(5) Uani 1 1 d .
H23 H 0.7123 0.448 0.7993 0.058 Uiso 1 1 calc R
C3 C 0.1985(2) 0.56391(11) 0.45430(18) 0.0458(5) Uani 1 1 d .
H3 H 0.2609 0.5942 0.4976 0.055 Uiso 1 1 calc R
C30 C 0.4533(2) 0.40714(12) 0.36177(18) 0.0466(5) Uani 1 1 d .
H30 H 0.4154 0.4524 0.3592 0.056 Uiso 1 1 calc R
C15 C 0.1690(3) 0.16013(11) 0.62223(18) 0.0484(5) Uani 1 1 d .
H15 H 0.2245 0.1489 0.691 0.058 Uiso 1 1 calc R
C29 C 0.5486(2) 0.38929(13) 0.28617(18) 0.0509(5) Uani 1 1 d .
H29 H 0.5736 0.422 0.2326 0.061 Uiso 1 1 calc R
C27 C 0.5711(2) 0.27392(11) 0.3708(2) 0.0482(5) Uani 1 1 d .
H27 H 0.6118 0.2292 0.3747 0.058 Uiso 1 1 calc R
C11 C 0.0008(2) 0.19207(13) 0.4210(2) 0.0512(5) Uani 1 1 d .
H11 H -0.0584 0.2026 0.3538 0.061 Uiso 1 1 calc R
C6 C 0.0050(2) 0.47165(13) 0.32771(18) 0.0503(5) Uani 1 1 d .
H6 H -0.0603 0.4415 0.2872 0.06 Uiso 1 1 calc R
C14 C 0.0873(3) 0.10830(12) 0.5651(2) 0.0567(6) Uani 1 1 d .
H14 H 0.0899 0.0625 0.5941 0.068 Uiso 1 1 calc R
C4 C 0.0902(3) 0.58936(13) 0.3749(2) 0.0560(6) Uani 1 1 d .
H4 H 0.0813 0.6378 0.3629 0.067 Uiso 1 1 calc R
C5 C -0.0049(3) 0.54418(14) 0.3131(2) 0.0586(7) Uani 1 1 d .
H5 H -0.0767 0.5628 0.2608 0.07 Uiso 1 1 calc R
C13 C 0.0014(3) 0.12469(13) 0.4645(2) 0.0580(6) Uani 1 1 d .
H13 H -0.0558 0.0902 0.4264 0.07 Uiso 1 1 calc R

loop_
_atom_site_aniso_label
_atom_site_aniso_U_11
_atom_site_aniso_U_22
_atom_site_aniso_U_33
_atom_site_aniso_U_23
_atom_site_aniso_U_13
_atom_site_aniso_U_12
Cl 0.0532(4) 0.1145(6) 0.0484(3) -0.0124(3) 0.0181(3) 0.0146(3)
O 0.0489(8) 0.0336(7) 0.0367(7) 0.0025(5) -0.0010(6) 0.0027(6)
C19 0.0357(9) 0.0361(9) 0.0282(8) 0.0007(7) -0.0011(7) 0.0022(7)
C25 0.0313(9) 0.0409(10) 0.0257(8) -0.0027(7) -0.0001(7) -0.0011(7)
C8 0.0370(9) 0.0479(11) 0.0257(8) 0.0005(8) 0.0032(7) 0.0051(8)
C20 0.0418(10) 0.0446(11) 0.0343(10) -0.0032(8) 0.0048(8) 0.0010(8)
C18 0.0335(9) 0.0410(10) 0.0269(8) 0.0013(7) 0.0014(7) 0.0014(8)
C10 0.0393(10) 0.0464(11) 0.0333(9) -0.0039(8) 0.0060(8) 0.0005(8)
C1 0.0341(9) 0.0372(9) 0.0288(8) 0.0006(7) 0.0021(7) 0.0005(7)
C17 0.0426(10) 0.0417(10) 0.0278(9) 0.0025(8) -0.0023(8) -0.0025(8)
C7 0.0403(10) 0.0491(11) 0.0291(9) 0.0080(8) 0.0077(8) 0.0097(9)
C16 0.0440(10) 0.0399(10) 0.0300(9) -0.0022(7) 0.0062(8) -0.0032(8)
C24 0.0428(11) 0.0471(11) 0.0316(9) 0.0043(8) 0.0025(8) -0.0050(9)
C9 0.0380(10) 0.0560(12) 0.0313(9) -0.0021(9) -0.0034(8) 0.0044(9)
C2 0.0455(11) 0.0420(10) 0.0295(9) 0.0086(8) 0.0106(8) 0.0101(8)
C28 0.0334(9) 0.0659(13) 0.0307(9) -0.0101(9) 0.0047(8) 0.0008(9)
C26 0.0486(12) 0.0393(10) 0.0428(11) 0.0009(8) 0.0105(9) -0.0046(9)
C22 0.0571(13) 0.0552(13) 0.0393(11) -0.0111(10) -0.0102(10) -0.0070(11)
C21 0.0610(14) 0.0549(12) 0.0291(10) -0.0075(9) 0.0030(9) -0.0010(10)
C23 0.0423(11) 0.0522(12) 0.0479(12) -0.0013(10) -0.0027(9) -0.0117(9)
C3 0.0588(13) 0.0410(11) 0.0409(11) 0.0076(9) 0.0193(10) 0.0094(9)
C30 0.0486(12) 0.0497(12) 0.0430(11) 0.0116(9) 0.0121(9) 0.0118(9)
C15 0.0630(14) 0.0453(12) 0.0366(11) 0.0032(9) 0.0049(10) -0.0059(10)
C29 0.0503(12) 0.0648(14) 0.0395(11) 0.0159(10) 0.0124(9) 0.0069(11)
C27 0.0494(12) 0.0408(11) 0.0553(13) -0.0093(10) 0.0095(10) 0.0027(9)
C11 0.0462(12) 0.0640(14) 0.0418(11) -0.0072(10) -0.0013(9) -0.0085(10)
C6 0.0422(11) 0.0698(15) 0.0395(11) 0.0119(10) 0.0068(9) 0.0118(10)
C14 0.0742(16) 0.0450(12) 0.0518(13) 0.0006(10) 0.0110(12) -0.0139(11)
C4 0.0665(15) 0.0527(13) 0.0540(13) 0.0226(11) 0.0287(12) 0.0237(12)
C5 0.0523(13) 0.0773(17) 0.0479(13) 0.0260(12) 0.0130(11) 0.0275(12)
C13 0.0608(14) 0.0578(14) 0.0559(14) -0.0101(11) 0.0086(11) -0.0216(12)

loop_
_atom_type_symbol
_atom_type_description
_atom_type_scat_dispersion_real
_atom_type_scat_dispersion_imag
_atom_type_scat_source
C C 0.0033 0.0016 'International Tables Vol C Tables 4.2.6.8 and 6.1.1.4'
H H 0 0 'International Tables Vol C Tables 4.2.6.8 and 6.1.1.4'
O O 0.0106 0.006 'International Tables Vol C Tables 4.2.6.8 and 6.1.1.4'
Cl Cl 0.1484 0.1585 'International Tables Vol C Tables 4.2.6.8 and 6.1.1.4'

loop_
_geom_angle_atom_site_label_1
_geom_angle_atom_site_label_2
_geom_angle_atom_site_label_3
_geom_angle
C2 O C1 108.00(14)
C20 C19 C24 118.08(17)
C20 C19 C18 120.44(17)
C24 C19 C18 121.29(16)
C26 C25 C30 118.11(18)
C26 C25 C1 122.64(16)
C30 C25 C1 119.18(17)
C9 C8 C7 125.45(18)
C9 C8 C1 129.29(18)
C7 C8 C1 105.24(16)
C19 C20 C21 120.71(19)
C17 C18 C19 118.21(16)
C17 C18 C1 124.20(16)
C19 C18 C1 117.33(16)
C11 C10 C16 118.10(19)
C11 C10 C9 117.56(19)
C16 C10 C9 124.05(18)
O C1 C18 107.11(14)
O C1 C8 103.41(14)
C18 C1 C8 114.57(15)
O C1 C25 107.59(14)
C18 C1 C25 114.19(15)
C8 C1 C25 109.16(14)
C18 C17 C16 133.98(17)
C2 C7 C6 119.5(2)
C2 C7 C8 107.64(16)
C6 C7 C8 132.7(2)
C15 C16 C10 118.20(18)
C15 C16 C17 116.02(17)
C10 C16 C17 125.71(18)
C23 C24 C19 120.91(19)
C8 C9 C10 130.27(18)
O C2 C7 112.96(17)
O C2 C3 124.10(19)
C7 C2 C3 122.93(19)
C29 C28 C27 120.85(19)
C29 C28 Cl 119.18(17)
C27 C28 Cl 119.97(17)
C25 C26 C27 121.18(19)
C21 C22 C23 119.14(19)
C22 C21 C20 120.7(2)
C22 C23 C24 120.5(2)
C2 C3 C4 116.7(2)
C29 C30 C25 121.4(2)
C14 C15 C16 122.1(2)
C28 C29 C30 119.3(2)
C28 C27 C26 119.1(2)
C13 C11 C10 122.1(2)
C5 C6 C7 118.2(2)
C15 C14 C13 119.6(2)
C5 C4 C3 121.4(2)
C4 C5 C6 121.2(2)
C11 C13 C14 119.8(2)

loop_
_geom_bond_atom_site_label_1
_geom_bond_atom_site_label_2
_geom_bond_distance
Cl C28 1.744(2)
O C2 1.383(2)
O C1 1.488(2)
C19 C20 1.388(3)
C19 C24 1.393(3)
C19 C18 1.501(2)
C25 C26 1.386(3)
C25 C30 1.386(3)
C25 C1 1.539(3)
C8 C9 1.333(3)
C8 C7 1.473(3)
C8 C1 1.538(3)
C20 C21 1.388(3)
C18 C17 1.342(3)
C18 C1 1.516(2)
C10 C11 1.406(3)
C10 C16 1.416(3)
C10 C9 1.447(3)
C17 C16 1.457(3)
C7 C2 1.383(3)
C7 C6 1.398(3)
C16 C15 1.406(3)
C24 C23 1.383(3)
C2 C3 1.386(3)
C28 C29 1.375(3)
C28 C27 1.379(3)
C26 C27 1.391(3)
C22 C21 1.377(3)
C22 C23 1.381(3)
C3 C4 1.389(3)
C30 C29 1.381(3)
C15 C14 1.374(3)
C11 C13 1.372(3)
C6 C5 1.386(3)
C14 C13 1.382(4)
C4 C5 1.385(4)
